data_4023684
loop_
_publ_author_name
'Wei Jiang'
'Hualei Qian'
'Yan Li'
'Zhaohui Wang'

_publ_section_title
;
 Heteroatom-Annulated Perylenes: Practical Synthesis, Photophysical
 Properties, and Solid-State Packing Arrangement
;
_journal_name_full 'Journal of Organic Chemistry'
_journal_page_first 7369
_journal_page_last 7372
_journal_paper_doi 10.1021/jo8012622
_journal_volume 73
_journal_year 2008
_chemical_formula_sum 'C20 H11 N'
_chemical_formula_weight 265.30
_chemical_name_systematic
; 
 ? 
;
_space_group_IT_number 14
_symmetry_cell_setting monoclinic
_symmetry_space_group_name_Hall '-P 2ybc'
_symmetry_space_group_name_H-M 'P 1 21/c 1'
_atom_sites_solution_hydrogens geom
_atom_sites_solution_primary direct
_atom_sites_solution_secondary difmap
_audit_creation_method SHELXL-97
_cell_angle_alpha 90.00
_cell_angle_beta 100.36(3)
_cell_angle_gamma 90.00
_cell_formula_units_Z 4
_cell_length_a 10.015(2)
_cell_length_b 10.598(2)
_cell_length_c 11.770(2)
_cell_measurement_temperature 293(2)
_cell_volume 1228.9(4)
_computing_cell_refinement 'RAPID AUTO (Rigaku, 2001)'
_computing_data_collection 'RAPID AUTO (Rigaku, 2001)'
_computing_data_reduction 'RAPID AUTO (Rigaku, 2001)'
_computing_molecular_graphics 'SHELXL-97 (Sheldrick, 1997)'
_computing_publication_material 'SHELXL-97 (Sheldrick, 1997)'
_computing_structure_refinement 'SHELXL-97 (Sheldrick, 1997)'
_computing_structure_solution 'SHELXS-97 (Sheldrick, 1990)'
_diffrn_ambient_temperature 293(2)
_diffrn_measured_fraction_theta_full 0.983
_diffrn_measured_fraction_theta_max 0.983
_diffrn_measurement_device_type 'Rigaku R-AXIS RAPID IP Area Detector'
_diffrn_measurement_method Oscillation
_diffrn_radiation_monochromator graphite
_diffrn_radiation_source 'fine-focus sealed tube'
_diffrn_radiation_type MoK\a
_diffrn_radiation_wavelength 0.71073
_diffrn_reflns_av_R_equivalents 0.1504
_diffrn_reflns_av_sigmaI/netI 0.1492
_diffrn_reflns_limit_h_max 11
_diffrn_reflns_limit_h_min 0
_diffrn_reflns_limit_k_max 12
_diffrn_reflns_limit_k_min -12
_diffrn_reflns_limit_l_max 13
_diffrn_reflns_limit_l_min -13
_diffrn_reflns_number 3606
_diffrn_reflns_theta_full 24.00
_diffrn_reflns_theta_max 24.00
_diffrn_reflns_theta_min 2.61
_exptl_absorpt_coefficient_mu 0.083
_exptl_absorpt_correction_T_max 0.9983
_exptl_absorpt_correction_T_min 0.9722
_exptl_absorpt_correction_type psi-scan
_exptl_absorpt_process_details Abscor
_exptl_crystal_density_diffrn 1.434
_exptl_crystal_density_method 'not measured'
_exptl_crystal_F_000 552
_exptl_crystal_size_max 0.30
_exptl_crystal_size_mid 0.26
_exptl_crystal_size_min 0.10
_refine_diff_density_max 0.398
_refine_diff_density_min -0.285
_refine_diff_density_rms 0.094
_refine_ls_extinction_coef 0.09(2)
_refine_ls_extinction_expression Fc^*^=kFc[1+0.001xFc^2^\l^3^/sin(2\q)]^-1/4^
_refine_ls_extinction_method SHELXL
_refine_ls_goodness_of_fit_ref 0.970
_refine_ls_hydrogen_treatment constr
_refine_ls_matrix_type full
_refine_ls_number_parameters 191
_refine_ls_number_reflns 1897
_refine_ls_number_restraints 0
_refine_ls_restrained_S_all 0.970
_refine_ls_R_factor_all 0.1130
_refine_ls_R_factor_gt 0.0977
_refine_ls_shift/su_max 0.000
_refine_ls_shift/su_mean 0.000
_refine_ls_structure_factor_coef Fsqd
_refine_ls_weighting_details 'calc w=1/[\s^2^(Fo^2^)+(0.1665P)^2^+0.0000P] where P=(Fo^2^+2Fc^2^)/3'
_refine_ls_weighting_scheme calc
_refine_ls_wR_factor_gt 0.2246
_refine_ls_wR_factor_ref 0.2432
_reflns_number_gt 1410
_reflns_number_total 1897
_reflns_threshold_expression >2sigma(I)
_cod_data_source_file jo8012622_si_004.cif
_cod_data_source_block 1
_cod_depositor_comments
;
The following automatic conversions were performed:
'_symmetry_cell_setting' value 'Monoclinic' changed to 'monoclinic'
according to '/home/saulius/struct/CIF-dictionaries/cif_core.dic'
dictionary named 'cif_core.dic' version 2.4.1 from
2010-06-29.

'_exptl_absorpt_correction_type' value 'psi scan' changed to
'psi-scan' according to
'/home/saulius/struct/CIF-dictionaries/cif_core.dic' dictionary named
'cif_core.dic' version 2.4.1 from 2010-06-29.

Automatic conversion script
Id: cif_fix_enum 1527 2010-12-29 10:47:43Z saulius 
;
_cod_original_sg_symbol_H-M 'P 21/c'
_cod_database_code 4023684

loop_
_symmetry_equiv_pos_as_xyz
'x, y, z'
'-x, y+1/2, -z+1/2'
'-x, -y, -z'
'x, -y-1/2, z-1/2'

loop_
_atom_site_label
_atom_site_type_symbol
_atom_site_fract_x
_atom_site_fract_y
_atom_site_fract_z
_atom_site_U_iso_or_equiv
_atom_site_adp_type
_atom_site_occupancy
_atom_site_symmetry_multiplicity
_atom_site_calc_flag
_atom_site_refinement_flags
_atom_site_disorder_assembly
_atom_site_disorder_group
N1 N 0.0153(2) 1.0954(2) 0.25163(18) 0.0681(8) Uani 1 1 d . . .
H1A H 0.0095 1.1602 0.2944 0.082 Uiso 1 1 d R . .
C1 C 0.1367(3) 1.0339(2) 0.2419(2) 0.0581(8) Uani 1 1 d . . .
C2 C 0.2763(3) 1.0454(3) 0.2879(2) 0.0680(9) Uani 1 1 d . . .
H2A H 0.3085 1.1097 0.3394 0.082 Uiso 1 1 calc R . .
C3 C 0.3634(3) 0.9582(3) 0.2540(2) 0.0648(9) Uani 1 1 d . . .
H3A H 0.4553 0.9653 0.2849 0.078 Uiso 1 1 calc R . .
C4 C 0.3222(3) 0.8575(2) 0.1745(2) 0.0548(7) Uani 1 1 d . . .
C5 C 0.4044(3) 0.7663(3) 0.1368(2) 0.0686(9) Uani 1 1 d . . .
H5A H 0.4974 0.7665 0.1646 0.082 Uiso 1 1 calc R . .
C6 C 0.3491(3) 0.6767(3) 0.0592(2) 0.0709(9) Uani 1 1 d . . .
H6A H 0.4065 0.6178 0.0345 0.085 Uiso 1 1 calc R . .
C7 C 0.2105(3) 0.6693(2) 0.0153(2) 0.0648(8) Uani 1 1 d . . .
H7A H 0.1776 0.6058 -0.0368 0.078 Uiso 1 1 calc R . .
C8 C 0.1219(2) 0.7554(2) 0.04852(19) 0.0512(7) Uani 1 1 d . . .
C9 C 0.1821(2) 0.8493(2) 0.1289(2) 0.0505(7) Uani 1 1 d . . .
C10 C 0.0991(2) 0.9375(2) 0.16629(19) 0.0513(7) Uani 1 1 d . . .
C11 C -0.0290(2) 0.7567(2) 0.00947(19) 0.0521(8) Uani 1 1 d . . .
C12 C -0.1021(3) 0.6714(3) -0.0662(2) 0.0643(8) Uani 1 1 d . . .
H12A H -0.0571 0.6075 -0.0982 0.077 Uiso 1 1 calc R . .
C13 C -0.2432(3) 0.6807(3) -0.0947(2) 0.0742(10) Uani 1 1 d . . .
H13A H -0.2898 0.6223 -0.1460 0.089 Uiso 1 1 calc R . .
C14 C -0.3164(3) 0.7721(3) -0.0504(2) 0.0688(9) Uani 1 1 d . . .
H14A H -0.4104 0.7745 -0.0716 0.083 Uiso 1 1 calc R . .
C15 C -0.2498(3) 0.8611(2) 0.0260(2) 0.0562(8) Uani 1 1 d . . .
C16 C -0.3093(3) 0.9630(3) 0.0813(2) 0.0702(9) Uani 1 1 d . . .
H16A H -0.4033 0.9713 0.0652 0.084 Uiso 1 1 calc R . .
C17 C -0.2367(3) 1.0493(3) 0.1565(2) 0.0685(9) Uani 1 1 d . . .
H17A H -0.2803 1.1139 0.1890 0.082 Uiso 1 1 calc R . .
C18 C -0.0951(3) 1.0359(2) 0.1820(2) 0.0580(8) Uani 1 1 d . . .
C19 C -0.0405(3) 0.9394(2) 0.1302(2) 0.0522(7) Uani 1 1 d . . .
C20 C -0.1072(3) 0.8507(2) 0.05371(19) 0.0510(8) Uani 1 1 d . . .

loop_
_atom_site_aniso_label
_atom_site_aniso_U_11
_atom_site_aniso_U_22
_atom_site_aniso_U_33
_atom_site_aniso_U_23
_atom_site_aniso_U_13
_atom_site_aniso_U_12
N1 0.0812(18) 0.0638(15) 0.0605(14) -0.0091(10) 0.0158(12) 0.0005(12)
C1 0.0684(18) 0.0574(16) 0.0497(15) 0.0010(11) 0.0138(13) -0.0032(13)
C2 0.082(2) 0.0673(18) 0.0519(16) -0.0018(12) 0.0053(14) -0.0215(15)
C3 0.0532(16) 0.081(2) 0.0559(16) 0.0090(13) -0.0011(12) -0.0147(14)
C4 0.0505(15) 0.0644(17) 0.0487(14) 0.0117(11) 0.0062(11) -0.0031(12)
C5 0.0521(16) 0.084(2) 0.0706(18) 0.0167(14) 0.0123(13) 0.0090(14)
C6 0.0672(19) 0.0716(19) 0.0768(19) 0.0041(14) 0.0210(15) 0.0150(15)
C7 0.080(2) 0.0549(16) 0.0608(16) -0.0005(11) 0.0161(14) 0.0017(14)
C8 0.0504(15) 0.0544(15) 0.0486(14) 0.0091(10) 0.0088(11) -0.0003(12)
C9 0.0497(15) 0.0561(15) 0.0452(14) 0.0085(10) 0.0070(11) -0.0009(12)
C10 0.0501(15) 0.0583(15) 0.0444(13) 0.0058(10) 0.0055(11) -0.0056(11)
C11 0.0532(15) 0.0562(16) 0.0455(14) 0.0076(10) 0.0048(11) -0.0048(12)
C12 0.077(2) 0.0598(16) 0.0549(15) -0.0046(11) 0.0103(13) -0.0055(14)
C13 0.073(2) 0.087(2) 0.0559(16) -0.0017(14) -0.0057(14) -0.0260(17)
C14 0.0547(16) 0.088(2) 0.0589(17) 0.0138(14) -0.0037(13) -0.0155(15)
C15 0.0481(15) 0.0710(17) 0.0479(14) 0.0160(11) 0.0044(11) -0.0011(13)
C16 0.0519(16) 0.092(2) 0.0676(19) 0.0276(15) 0.0133(14) 0.0142(15)
C17 0.076(2) 0.0683(18) 0.0663(18) 0.0107(13) 0.0256(15) 0.0156(15)
C18 0.0682(17) 0.0596(17) 0.0472(14) 0.0045(10) 0.0132(13) 0.0028(13)
C19 0.0528(15) 0.0579(15) 0.0456(13) 0.0038(10) 0.0082(11) -0.0015(12)
C20 0.0512(15) 0.0599(16) 0.0404(13) 0.0107(9) 0.0045(10) -0.0058(12)

loop_
_atom_type_symbol
_atom_type_description
_atom_type_scat_dispersion_real
_atom_type_scat_dispersion_imag
_atom_type_scat_source
C C 0.0033 0.0016 'International Tables Vol C Tables 4.2.6.8 and 6.1.1.4'
H H 0.0000 0.0000 'International Tables Vol C Tables 4.2.6.8 and 6.1.1.4'
N N 0.0061 0.0033 'International Tables Vol C Tables 4.2.6.8 and 6.1.1.4'

loop_
_geom_angle_atom_site_label_1
_geom_angle_atom_site_label_2
_geom_angle_atom_site_label_3
_geom_angle
_geom_angle_site_symmetry_1
_geom_angle_site_symmetry_3
_geom_angle_publ_flag
C18 N1 C1 110.3(2) . . ?
C18 N1 H1A 124.9 . . ?
C1 N1 H1A 124.8 . . ?
C10 C1 N1 105.1(2) . . ?
C10 C1 C2 117.0(3) . . ?
N1 C1 C2 137.9(3) . . ?
C3 C2 C1 117.7(2) . . ?
C3 C2 H2A 121.1 . . ?
C1 C2 H2A 121.1 . . ?
C2 C3 C4 124.5(2) . . ?
C2 C3 H3A 117.7 . . ?
C4 C3 H3A 117.7 . . ?
C5 C4 C9 116.1(2) . . ?
C5 C4 C3 127.5(3) . . ?
C9 C4 C3 116.4(2) . . ?
C6 C5 C4 120.3(2) . . ?
C6 C5 H5A 119.9 . . ?
C4 C5 H5A 119.9 . . ?
C5 C6 C7 123.0(3) . . ?
C5 C6 H6A 118.5 . . ?
C7 C6 H6A 118.5 . . ?
C8 C7 C6 120.4(3) . . ?
C8 C7 H7A 119.8 . . ?
C6 C7 H7A 119.8 . . ?
C7 C8 C9 115.6(2) . . ?
C7 C8 C11 125.8(2) . . ?
C9 C8 C11 118.5(2) . . ?
C10 C9 C4 116.9(2) . . ?
C10 C9 C8 118.6(2) . . ?
C4 C9 C8 124.5(2) . . ?
C1 C10 C9 127.3(3) . . ?
C1 C10 C19 109.5(2) . . ?
C9 C10 C19 123.1(2) . . ?
C12 C11 C20 115.6(2) . . ?
C12 C11 C8 125.4(3) . . ?
C20 C11 C8 119.1(2) . . ?
C11 C12 C13 120.3(3) . . ?
C11 C12 H12A 119.9 . . ?
C13 C12 H12A 119.9 . . ?
C14 C13 C12 123.0(3) . . ?
C14 C13 H13A 118.5 . . ?
C12 C13 H13A 118.5 . . ?
C13 C14 C15 119.9(3) . . ?
C13 C14 H14A 120.1 . . ?
C15 C14 H14A 120.1 . . ?
C14 C15 C20 116.4(3) . . ?
C14 C15 C16 127.7(3) . . ?
C20 C15 C16 115.9(2) . . ?
C17 C16 C15 124.8(3) . . ?
C17 C16 H16A 117.6 . . ?
C15 C16 H16A 117.6 . . ?
C16 C17 C18 117.6(3) . . ?
C16 C17 H17A 121.2 . . ?
C18 C17 H17A 121.2 . . ?
C19 C18 N1 105.3(2) . . ?
C19 C18 C17 117.0(3) . . ?
N1 C18 C17 137.7(3) . . ?
C18 C19 C20 128.2(3) . . ?
C18 C19 C10 109.8(2) . . ?
C20 C19 C10 122.0(2) . . ?
C19 C20 C15 116.5(3) . . ?
C19 C20 C11 118.7(2) . . ?
C15 C20 C11 124.8(2) . . ?

loop_
_geom_bond_atom_site_label_1
_geom_bond_atom_site_label_2
_geom_bond_distance
_geom_bond_site_symmetry_2
_geom_bond_publ_flag
N1 C18 1.402(3) . ?
N1 C1 1.402(3) . ?
N1 H1A 0.8600 . ?
C1 C10 1.362(3) . ?
C1 C2 1.411(4) . ?
C2 C3 1.379(4) . ?
C2 H2A 0.9300 . ?
C3 C4 1.429(4) . ?
C3 H3A 0.9300 . ?
C4 C5 1.394(4) . ?
C4 C9 1.412(4) . ?
C5 C6 1.364(4) . ?
C5 H5A 0.9300 . ?
C6 C7 1.393(4) . ?
C6 H6A 0.9300 . ?
C7 C8 1.378(4) . ?
C7 H7A 0.9300 . ?
C8 C9 1.430(3) . ?
C8 C11 1.499(3) . ?
C9 C10 1.374(3) . ?
C10 C19 1.387(4) . ?
C11 C12 1.383(3) . ?
C11 C20 1.422(4) . ?
C12 C13 1.396(4) . ?
C12 H12A 0.9300 . ?
C13 C14 1.373(4) . ?
C13 H13A 0.9300 . ?
C14 C15 1.388(4) . ?
C14 H14A 0.9300 . ?
C15 C20 1.411(3) . ?
C15 C16 1.444(4) . ?
C16 C17 1.385(4) . ?
C16 H16A 0.9300 . ?
C17 C18 1.403(4) . ?
C17 H17A 0.9300 . ?
C18 C19 1.354(3) . ?
C19 C20 1.387(4) . ?

loop_
_cod_related_entry_id
_cod_related_entry_database
_cod_related_entry_code
1 ChemSpider 30658748
